data_8103822
loop_
_publ_author_name
'Krivovichev, S.V.'
'Burns, P.C.'

_publ_section_title
;
 Geometrical isomerism in uranyl chromates. II. Crystal structures of
 Mg2((U O2)3 (Cr O4)5) (H2 O)17 and Ca2 ((U O2)3 (Cr O4)5) (H2 O)19
;
_journal_name_full 'Zeitschrift fuer Kristallographie (149,1979-)'
_journal_page_first 683
_journal_page_last 690
_journal_volume 218
_journal_year 2003
_chemical_formula_sum 'Ca2 Cr5 H38 O45 U3'
_chemical_name_systematic 'Ca2 ((U O2)3 (Cr O4)5) (H2 O)19'
_space_group_IT_number 11
_symmetry_space_group_name_Hall '-P 2yb'
_symmetry_space_group_name_H-M 'P 1 21/m 1'
_cell_angle_alpha 90
_cell_angle_beta 118.178
_cell_angle_gamma 90
_cell_formula_units_Z 2
_cell_length_a 11.0359
_cell_length_b 17.5364
_cell_length_c 11.5056
_cell_volume 1962.783
_citation_journal_id_ASTM ZEKRDZ
_cod_data_source_file Krivovichev_ZEKRDZ_2003_1139.cif
_cod_data_source_block H38Ca2Cr5O45U3
_cod_original_formula_sum 'H38 Ca2 Cr5 O45 U3'
_cod_database_code 8103822

loop_
_symmetry_equiv_pos_as_xyz
x,y,z
-x,y+1/2,-z
-x,-y,-z
x,-y-1/2,z

loop_
_atom_site_label
_atom_site_type_symbol
_atom_site_fract_x
_atom_site_fract_y
_atom_site_fract_z
_atom_site_occupancy
_atom_site_U_iso_or_equiv
O7 O-2 0.4836 0.4565 0.3793 1 0.0
O6 O-2 0.2896 0.6736 0.1334 1 0.0
U1 U+6 0.70604 0.25 0.28237 1 0.0
O15 O-2 0.1686 0.75 0.309 1 0.0
O20 O-2 0.7091 0.6679 0.0584 1 0.0
O18 O-2 0.7379 0.5179 0.1617 1 0.0
O11 O-2 0.5899 0.4114 -0.0182 1 0.0
O4 O-2 0.8826 0.25 0.4052 1 0.0
Ca2 Ca+2 0.2027 0.25 0.3103 1 0.0
O9 O-2 0.2478 0.5087 0.1311 1 0.0
O5 O-2 0.493 0.75 0.1217 1 0.0
O2 O-2 0.2437 0.75 -0.0953 1 0.0
O21 O-2 0.9984 0.5723 0.5566 1 0.0
Cr1 Cr+6 0.3309 0.75 0.072 1 0.0
O23 O-2 0.984 0.6601 0.0707 1 0.0
Cr2 Cr+6 0.648 0.44204 0.13551 1 0.0
O24 O-2 0.0272 0.4899 0.1964 1 0.0
O8 O-2 0.516 0.458 0.1614 1 0.0
O10 O-2 0.6431 0.3307 0.413 1 0.0
Cr3 Cr+6 0.6321 0.41444 0.47382 1 0.0
O22 O-2 0.9842 0.6357 0.3259 1 0.0
O17 O-2 0.4419 0.25 0.4856 1 0.0
Ca1 Ca+2 0.9123 0.75 0.1919 1 0.0
O12 O-2 0.5686 0.6062 0.3069 1 0.0
O26 O-2 0.2136 0.3475 0.4593 1 0.0
O13 O-2 0.6498 0.3999 0.6232 1 0.0
O25 O-2 0.7891 0.75 0.3229 1 0.0
O16 O-2 0.0052 0.3325 0.1821 1 0.0
O19 O-2 0.297 0.3349 0.2108 1 0.0
O14 O-2 0.751 0.4681 0.4809 1 0.0
U2 U+6 0.40825 0.55714 0.21756 1 0.0
O3 O-2 0.7501 0.3739 0.2429 1 0.0
O1 O-2 0.531 0.25 0.1599 1 0.0
